data_4033501
loop_
_publ_author_name
'Chang, Meng-Yang'
'Chen, Yu-Hsin'
'Wang, Heui-Sin'

_publ_section_title
;
 Cu(OAc)<sub>2</sub> Mediated Synthesis of 3-Sulfonyl Chromen-4-ones.
;
_journal_issue 4
_journal_name_full 'The Journal of organic chemistry'
_journal_page_first 2361
_journal_page_last 2368
_journal_paper_doi 10.1021/acs.joc.8b00177
_journal_volume 83
_journal_year 2018
_chemical_formula_sum 'C17 H13 F O4 S'
_chemical_formula_weight 332.33
_space_group_crystal_system monoclinic
_space_group_IT_number 14
_space_group_name_Hall '-P 2yn'
_space_group_name_H-M_alt 'P 1 21/n 1'
_symmetry_space_group_name_Hall '-P 2yn'
_symmetry_space_group_name_H-M 'P 1 21/n 1'
_atom_sites_solution_hydrogens geom
_audit_creation_method SHELXL-2014/6
_cell_angle_alpha 90
_cell_angle_beta 110.511(3)
_cell_angle_gamma 90
_cell_formula_units_Z 4
_cell_length_a 9.1290(8)
_cell_length_b 18.4090(16)
_cell_length_c 9.3444(8)
_cell_measurement_reflns_used 2780
_cell_measurement_temperature 100(2)
_cell_measurement_theta_max 26.3712
_cell_measurement_theta_min 2.6844
_cell_volume 1470.8(2)
_computing_cell_refinement 'SAINT V8.34A (Bruker AXS Inc., 2013)'
_computing_data_collection 'Bruker APEX2'
_computing_data_reduction 'SAINT V8.34A (Bruker AXS Inc., 2013)'
_computing_molecular_graphics 'Bruker SHELXTL'
_computing_publication_material 'Bruker SHELXTL'
_computing_structure_refinement 'SHELXL-2014/6 (Sheldrick, 2014)'
_diffrn_ambient_temperature 100(2)
_diffrn_detector_area_resol_mean 8.3333
_diffrn_measured_fraction_theta_full 1.000
_diffrn_measured_fraction_theta_max 1.000
_diffrn_measurement_device_type 'Bruker APEX-II CCD'
_diffrn_measurement_method '\f and \w scans'
_diffrn_radiation_type MoK\a
_diffrn_radiation_wavelength 0.71073
_diffrn_reflns_av_R_equivalents 0.0429
_diffrn_reflns_av_unetI/netI 0.0354
_diffrn_reflns_Laue_measured_fraction_full 1.000
_diffrn_reflns_Laue_measured_fraction_max 1.000
_diffrn_reflns_limit_h_max 11
_diffrn_reflns_limit_h_min -11
_diffrn_reflns_limit_k_max 22
_diffrn_reflns_limit_k_min -23
_diffrn_reflns_limit_l_max 11
_diffrn_reflns_limit_l_min -10
_diffrn_reflns_number 12741
_diffrn_reflns_point_group_measured_fraction_full 1.000
_diffrn_reflns_point_group_measured_fraction_max 1.000
_diffrn_reflns_theta_full 25.242
_diffrn_reflns_theta_max 26.389
_diffrn_reflns_theta_min 2.213
_exptl_absorpt_coefficient_mu 0.249
_exptl_absorpt_correction_T_max 0.9485
_exptl_absorpt_correction_T_min 0.8828
_exptl_absorpt_correction_type multi-scan
_exptl_absorpt_process_details 'SADABS V2014/4 (Bruker AXS Inc.)'
_exptl_crystal_colour Colorless
_exptl_crystal_density_diffrn 1.501
_exptl_crystal_density_meas ?
_exptl_crystal_density_method 'not measured'
_exptl_crystal_description Lump
_exptl_crystal_F_000 688
_exptl_crystal_size_max 0.26
_exptl_crystal_size_mid 0.24
_exptl_crystal_size_min 0.20
_refine_diff_density_max 0.316
_refine_diff_density_min -0.395
_refine_diff_density_rms 0.053
_refine_ls_extinction_method none
_refine_ls_goodness_of_fit_ref 1.036
_refine_ls_hydrogen_treatment constr
_refine_ls_matrix_type full
_refine_ls_number_parameters 210
_refine_ls_number_reflns 3013
_refine_ls_number_restraints 0
_refine_ls_restrained_S_all 1.036
_refine_ls_R_factor_all 0.0459
_refine_ls_R_factor_gt 0.0357
_refine_ls_shift/su_max 0.000
_refine_ls_shift/su_mean 0.000
_refine_ls_structure_factor_coef Fsqd
_refine_ls_weighting_details 'w=1/[\s^2^(Fo^2^)+(0.0330P)^2^+0.9137P] where P=(Fo^2^+2Fc^2^)/3'
_refine_ls_weighting_scheme calc
_refine_ls_wR_factor_gt 0.0816
_refine_ls_wR_factor_ref 0.0872
_reflns_Friedel_coverage 0.000
_reflns_number_gt 2482
_reflns_number_total 3013
_reflns_threshold_expression 'I > 2\s(I)'
_cod_data_source_file jo8b00177_si_001.cif
_cod_data_source_block mo_161264LT_0m_a
_cod_depositor_comments
;
The following automatic conversions were performed:

'_exptl_crystal_density_meas' value 'not measured' was changed to '?'
- the value is perceived as not measured.

Automatic conversion script
Id: cif_fix_values 4973 2017-02-22 13:04:09Z antanas 

 Adding full bibliography for 4033500--4033507.cif.
;
_cod_database_code 4033501
_shelx_space_group_comment
;
The symmetry employed for this shelxl refinement is uniquely defined
by the following loop, which should always be used as a source of
symmetry information in preference to the above space-group names.
They are only intended as comments.
;
_shelxl_version_number 2014/6

loop_
_space_group_symop_operation_xyz
'x, y, z'
'-x+1/2, y+1/2, -z+1/2'
'-x, -y, -z'
'x-1/2, -y-1/2, z-1/2'

loop_
_atom_site_label
_atom_site_type_symbol
_atom_site_fract_x
_atom_site_fract_y
_atom_site_fract_z
_atom_site_U_iso_or_equiv
_atom_site_adp_type
_atom_site_occupancy
_atom_site_site_symmetry_order
_atom_site_calc_flag
_atom_site_refinement_flags_posn
_atom_site_refinement_flags_adp
C1 C 0.0699(2) 0.28742(11) 1.1835(2) 0.0251(4) Uani 1 1 d . .
H3 H 0.1689 0.2713 1.2595 0.038 Uiso 1 1 calc R U
H10 H -0.0144 0.2815 1.2249 0.038 Uiso 1 1 calc R U
H1 H 0.0782 0.3387 1.1592 0.038 Uiso 1 1 calc R U
C2 C 0.0341(2) 0.24244(10) 1.0405(2) 0.0179(4) Uani 1 1 d . .
C3 C 0.0673(2) 0.26818(10) 0.9153(2) 0.0200(4) Uani 1 1 d . .
H4 H 0.1095 0.3156 0.9185 0.024 Uiso 1 1 calc R U
C4 C 0.0396(2) 0.22579(10) 0.7859(2) 0.0188(4) Uani 1 1 d . .
H5 H 0.0619 0.2439 0.7006 0.023 Uiso 1 1 calc R U
C5 C -0.0214(2) 0.15620(9) 0.7827(2) 0.0147(4) Uani 1 1 d . .
C6 C 0.1302(2) 0.05946(9) 0.65426(19) 0.0136(4) Uani 1 1 d . .
C7 C 0.2270(2) 0.07895(9) 0.5774(2) 0.0141(4) Uani 1 1 d . .
C8 C 0.4229(2) -0.00332(9) 0.72121(19) 0.0139(4) Uani 1 1 d . .
C9 C 0.5737(2) -0.02873(10) 0.7491(2) 0.0179(4) Uani 1 1 d . .
H7 H 0.6345 -0.0105 0.6927 0.021 Uiso 1 1 calc R U
C10 C 0.6332(2) -0.08077(10) 0.8599(2) 0.0202(4) Uani 1 1 d . .
H2 H 0.7360 -0.0992 0.8815 0.024 Uiso 1 1 calc R U
C11 C 0.1760(2) 0.00379(9) 0.77410(19) 0.0140(4) Uani 1 1 d . .
C12 C 0.3310(2) -0.02819(9) 0.80167(19) 0.0145(4) Uani 1 1 d . .
C13 C 0.1998(2) 0.13171(10) 0.4497(2) 0.0215(4) Uani 1 1 d . .
H13A H 0.2977 0.1396 0.4309 0.032 Uiso 1 1 calc R U
H13B H 0.1633 0.1779 0.4770 0.032 Uiso 1 1 calc R U
H13C H 0.1206 0.1123 0.3571 0.032 Uiso 1 1 calc R U
C14 C 0.5405(2) -0.10605(10) 0.9398(2) 0.0194(4) Uani 1 1 d . .
C15 C 0.3922(2) -0.08152(9) 0.9142(2) 0.0164(4) Uani 1 1 d . .
H6 H 0.3322 -0.1001 0.9710 0.020 Uiso 1 1 calc R U
C16 C -0.0565(2) 0.12904(9) 0.9056(2) 0.0148(4) Uani 1 1 d . .
H9 H -0.0980 0.0815 0.9025 0.018 Uiso 1 1 calc R U
C17 C -0.0296(2) 0.17288(10) 1.0331(2) 0.0163(4) Uani 1 1 d . .
H8 H -0.0550 0.1553 1.1171 0.020 Uiso 1 1 calc R U
F1 F 0.60213(14) -0.15683(6) 1.05007(13) 0.0283(3) Uani 1 1 d . .
O1 O -0.16758(14) 0.04784(7) 0.61406(15) 0.0198(3) Uani 1 1 d . .
O2 O -0.08433(16) 0.14934(7) 0.48875(14) 0.0228(3) Uani 1 1 d . .
O3 O 0.09489(15) -0.01469(7) 0.84835(15) 0.0202(3) Uani 1 1 d . .
O4 O 0.37018(14) 0.04943(6) 0.61080(13) 0.0149(3) Uani 1 1 d . .
S1 S -0.05322(5) 0.10219(2) 0.61871(5) 0.01515(12) Uani 1 1 d . .

loop_
_atom_site_aniso_label
_atom_site_aniso_U_11
_atom_site_aniso_U_22
_atom_site_aniso_U_33
_atom_site_aniso_U_23
_atom_site_aniso_U_13
_atom_site_aniso_U_12
C1 0.0236(11) 0.0228(10) 0.0243(10) -0.0058(8) 0.0028(9) 0.0003(8)
C2 0.0112(9) 0.0178(9) 0.0214(9) -0.0027(7) 0.0016(7) 0.0043(7)
C3 0.0155(10) 0.0140(9) 0.0316(11) -0.0007(8) 0.0096(8) -0.0002(7)
C4 0.0171(10) 0.0177(9) 0.0245(10) 0.0025(8) 0.0111(8) 0.0015(7)
C5 0.0112(9) 0.0153(9) 0.0177(9) -0.0014(7) 0.0053(7) 0.0030(7)
C6 0.0133(9) 0.0147(8) 0.0131(8) -0.0017(7) 0.0050(7) -0.0004(7)
C7 0.0132(9) 0.0130(8) 0.0156(9) -0.0024(7) 0.0044(7) -0.0009(7)
C8 0.0144(9) 0.0141(8) 0.0122(8) -0.0041(7) 0.0035(7) -0.0018(7)
C9 0.0140(9) 0.0239(10) 0.0169(9) -0.0046(7) 0.0068(7) -0.0013(7)
C10 0.0132(9) 0.0255(10) 0.0196(9) -0.0050(8) 0.0030(8) 0.0041(8)
C11 0.0143(9) 0.0135(8) 0.0153(8) -0.0034(7) 0.0067(7) -0.0027(7)
C12 0.0143(9) 0.0149(8) 0.0140(8) -0.0049(7) 0.0045(7) -0.0019(7)
C13 0.0207(10) 0.0243(10) 0.0218(10) 0.0060(8) 0.0106(8) 0.0014(8)
C14 0.0220(10) 0.0184(9) 0.0138(9) 0.0001(7) 0.0010(8) 0.0049(8)
C15 0.0181(10) 0.0156(9) 0.0159(9) -0.0014(7) 0.0062(7) -0.0008(7)
C16 0.0095(9) 0.0138(8) 0.0191(9) 0.0017(7) 0.0027(7) 0.0013(7)
C17 0.0123(9) 0.0193(9) 0.0160(9) 0.0017(7) 0.0032(7) 0.0043(7)
F1 0.0276(7) 0.0294(6) 0.0248(6) 0.0095(5) 0.0053(5) 0.0115(5)
O1 0.0130(7) 0.0243(7) 0.0224(7) -0.0075(5) 0.0067(5) -0.0034(5)
O2 0.0207(7) 0.0296(7) 0.0176(7) 0.0067(6) 0.0061(6) 0.0081(6)
O3 0.0199(7) 0.0208(7) 0.0249(7) 0.0058(6) 0.0139(6) 0.0017(6)
O4 0.0126(6) 0.0175(6) 0.0160(6) 0.0010(5) 0.0069(5) -0.0008(5)
S1 0.0116(2) 0.0185(2) 0.0153(2) -0.00056(17) 0.00463(17) 0.00156(17)

loop_
_atom_type_symbol
_atom_type_description
_atom_type_scat_dispersion_real
_atom_type_scat_dispersion_imag
_atom_type_scat_source
C C 0.0033 0.0016 'International Tables Vol C Tables 4.2.6.8 and 6.1.1.4'
H H 0.0000 0.0000 'International Tables Vol C Tables 4.2.6.8 and 6.1.1.4'
O O 0.0106 0.0060 'International Tables Vol C Tables 4.2.6.8 and 6.1.1.4'
F F 0.0171 0.0103 'International Tables Vol C Tables 4.2.6.8 and 6.1.1.4'
S S 0.1246 0.1234 'International Tables Vol C Tables 4.2.6.8 and 6.1.1.4'

loop_
_geom_angle_atom_site_label_1
_geom_angle_atom_site_label_2
_geom_angle_atom_site_label_3
_geom_angle
C2 C1 H3 109.5
C2 C1 H10 109.5
H3 C1 H10 109.5
C2 C1 H1 109.5
H3 C1 H1 109.5
H10 C1 H1 109.5
C3 C2 C17 118.71(17)
C3 C2 C1 121.04(17)
C17 C2 C1 120.24(17)
C4 C3 C2 121.01(17)
C4 C3 H4 119.5
C2 C3 H4 119.5
C3 C4 C5 119.09(17)
C3 C4 H5 120.5
C5 C4 H5 120.5
C16 C5 C4 121.28(16)
C16 C5 S1 120.02(13)
C4 C5 S1 118.70(13)
C7 C6 C11 121.37(16)
C7 C6 S1 121.80(14)
C11 C6 S1 116.80(12)
O4 C7 C6 121.72(16)
O4 C7 C13 108.89(14)
C6 C7 C13 129.39(17)
O4 C8 C12 121.40(16)
O4 C8 C9 116.20(15)
C12 C8 C9 122.39(16)
C10 C9 C8 118.67(17)
C10 C9 H7 120.7
C8 C9 H7 120.7
C9 C10 C14 118.88(17)
C9 C10 H2 120.6
C14 C10 H2 120.6
O3 C11 C6 123.95(16)
O3 C11 C12 121.63(16)
C6 C11 C12 114.41(15)
C8 C12 C15 118.63(16)
C8 C12 C11 120.08(16)
C15 C12 C11 121.21(16)
C7 C13 H13A 109.5
C7 C13 H13B 109.5
H13A C13 H13B 109.5
C7 C13 H13C 109.5
H13A C13 H13C 109.5
H13B C13 H13C 109.5
F1 C14 C15 118.82(17)
F1 C14 C10 117.97(17)
C15 C14 C10 123.21(17)
C14 C15 C12 118.22(17)
C14 C15 H6 120.9
C12 C15 H6 120.9
C17 C16 C5 118.54(16)
C17 C16 H9 120.7
C5 C16 H9 120.7
C16 C17 C2 121.36(17)
C16 C17 H8 119.3
C2 C17 H8 119.3
C7 O4 C8 120.96(13)
O1 S1 O2 117.96(8)
O1 S1 C5 108.41(8)
O2 S1 C5 108.49(8)
O1 S1 C6 109.00(8)
O2 S1 C6 108.67(8)
C5 S1 C6 103.32(8)

loop_
_geom_bond_atom_site_label_1
_geom_bond_atom_site_label_2
_geom_bond_distance
C1 C2 1.508(3)
C1 H3 0.9800
C1 H10 0.9800
C1 H1 0.9800
C2 C3 1.390(3)
C2 C17 1.398(3)
C3 C4 1.386(3)
C3 H4 0.9500
C4 C5 1.393(2)
C4 H5 0.9500
C5 C16 1.390(2)
C5 S1 1.7631(18)
C6 C7 1.367(2)
C6 C11 1.467(2)
C6 S1 1.7730(18)
C7 O4 1.347(2)
C7 C13 1.491(2)
C8 O4 1.375(2)
C8 C12 1.386(2)
C8 C9 1.390(2)
C9 C10 1.375(3)
C9 H7 0.9500
C10 C14 1.391(3)
C10 H2 0.9500
C11 O3 1.227(2)
C11 C12 1.469(2)
C12 C15 1.403(2)
C13 H13A 0.9800
C13 H13B 0.9800
C13 H13C 0.9800
C14 F1 1.359(2)
C14 C15 1.366(3)
C15 H6 0.9500
C16 C17 1.387(2)
C16 H9 0.9500
C17 H8 0.9500
O1 S1 1.4357(13)
O2 S1 1.4378(13)
